data_7709946
loop_
_publ_author_name
'Schulz, Ji\<r\'i'
'C\'isa\<rov\'a, Ivana'
'Gyepes, R\'obert'
'\<St\<epni\<cka, Petr'

_publ_section_title
;
 Metallation of a gold(I) metalloligand with P,C-bridging
 phosphinoferrocenyl groups enables the construction of defined
 multimetallic arrays.
;
_journal_name_full 'Dalton transactions (Cambridge, England : 2003)'
_journal_paper_doi 10.1039/d2dt00850e
_journal_year 2022
_chemical_formula_moiety 'C44 H36 Au2 Fe2 P2, C H Cl3'
_chemical_formula_sum 'C45 H37 Au2 Cl3 Fe2 P2'
_chemical_formula_weight 1251.67
_space_group_crystal_system monoclinic
_space_group_IT_number 14
_space_group_name_Hall '-P 2yn'
_space_group_name_H-M_alt 'P 1 21/n 1'
_atom_sites_solution_hydrogens geom
_atom_sites_solution_primary direct
_atom_sites_solution_secondary difmap
_audit_creation_method SHELXL-2014/7
_audit_update_record
;
2021-11-27 deposited with the CCDC.	2022-03-25 downloaded from the CCDC.
;
_cell_angle_alpha 90
_cell_angle_beta 98.3350(10)
_cell_angle_gamma 90
_cell_formula_units_Z 4
_cell_length_a 10.1146(2)
_cell_length_b 18.5309(4)
_cell_length_c 22.2454(4)
_cell_measurement_reflns_used 9993
_cell_measurement_temperature 150(2)
_cell_measurement_theta_max 27.52
_cell_measurement_theta_min 2.39
_cell_volume 4125.47(14)
_computing_cell_refinement 'SAINT V8.37A (Bruker AXS Inc., 2015)'
_computing_data_collection 'Bruker Instrument Service v2016.1.0.1'
_computing_data_reduction 'SAINT V8.37A (Bruker AXS Inc., 2015)'
_computing_molecular_graphics 'PLATON (Spek, 2003)'
_computing_publication_material 'PLATON (Spek, 2003)'
_computing_structure_refinement 'SHELXL-2014/7 (Sheldrick, 2014)'
_computing_structure_solution 'XT, VERSION 2014/5'
_diffrn_ambient_temperature 150(2)
_diffrn_measured_fraction_theta_full 0.999
_diffrn_measured_fraction_theta_max 0.999
_diffrn_measurement_device_type 'Bruker APEX-II CCD'
_diffrn_measurement_method '\f and \w scans'
_diffrn_radiation_monochromator graphite
_diffrn_radiation_source 'fine-focus sealed tube'
_diffrn_radiation_type MoK\a
_diffrn_radiation_wavelength 0.71073
_diffrn_reflns_av_R_equivalents 0.0273
_diffrn_reflns_av_unetI/netI 0.0171
_diffrn_reflns_Laue_measured_fraction_full 0.999
_diffrn_reflns_Laue_measured_fraction_max 0.999
_diffrn_reflns_limit_h_max 13
_diffrn_reflns_limit_h_min -13
_diffrn_reflns_limit_k_max 24
_diffrn_reflns_limit_k_min -24
_diffrn_reflns_limit_l_max 28
_diffrn_reflns_limit_l_min -28
_diffrn_reflns_number 72720
_diffrn_reflns_point_group_measured_fraction_full 0.999
_diffrn_reflns_point_group_measured_fraction_max 0.999
_diffrn_reflns_theta_full 25.242
_diffrn_reflns_theta_max 27.521
_diffrn_reflns_theta_min 1.850
_exptl_absorpt_coefficient_mu 8.084
_exptl_absorpt_correction_T_max 0.21
_exptl_absorpt_correction_T_min 0.10
_exptl_absorpt_correction_type numerical
_exptl_absorpt_process_details 'SADABS-2014/5 - Bruker AXS'
_exptl_crystal_colour orange
_exptl_crystal_density_diffrn 2.015
_exptl_crystal_description prism
_exptl_crystal_F_000 2392
_exptl_crystal_size_max 0.42
_exptl_crystal_size_mid 0.40
_exptl_crystal_size_min 0.28
_refine_diff_density_max 1.920
_refine_diff_density_min -2.293
_refine_diff_density_rms 0.134
_refine_ls_extinction_method none
_refine_ls_goodness_of_fit_ref 1.049
_refine_ls_hydrogen_treatment constr
_refine_ls_matrix_type full
_refine_ls_number_parameters 487
_refine_ls_number_reflns 9486
_refine_ls_number_restraints 0
_refine_ls_restrained_S_all 1.049
_refine_ls_R_factor_all 0.0302
_refine_ls_R_factor_gt 0.0252
_refine_ls_shift/su_max 0.003
_refine_ls_shift/su_mean 0.000
_refine_ls_structure_factor_coef Fsqd
_refine_ls_weighting_details 'w=1/[\s^2^(Fo^2^)+(0.0201P)^2^+22.6550P] where P=(Fo^2^+2Fc^2^)/3'
_refine_ls_weighting_scheme calc
_refine_ls_wR_factor_gt 0.0599
_refine_ls_wR_factor_ref 0.0620
_reflns_Friedel_coverage 0.000
_reflns_number_gt 8441
_reflns_number_total 9486
_reflns_threshold_expression 'I > 2\s(I)'
_cod_data_source_file d2dt00850e3.cif
_cod_data_source_block js348_sq
_cod_original_sg_symbol_H-M 'P 21/n'
_cod_database_code 7709946
_shelx_shelxl_version_number 2014/7
_shelx_space_group_comment
;
The symmetry employed for this shelxl refinement is uniquely defined
by the following loop, which should always be used as a source of
symmetry information in preference to the above space-group names.
They are only intended as comments.
;
_shelx_estimated_absorpt_t_min 0.132
_shelx_estimated_absorpt_t_max 0.211

loop_
_space_group_symop_operation_xyz
'x, y, z'
'-x+1/2, y+1/2, -z+1/2'
'-x, -y, -z'
'x-1/2, -y-1/2, z-1/2'

loop_
_atom_site_label
_atom_site_type_symbol
_atom_site_fract_x
_atom_site_fract_y
_atom_site_fract_z
_atom_site_U_iso_or_equiv
_atom_site_adp_type
_atom_site_occupancy
_atom_site_site_symmetry_order
_atom_site_calc_flag
_atom_site_refinement_flags_posn
_atom_site_refinement_flags_adp
_atom_site_refinement_flags_occupancy
_atom_site_disorder_assembly
_atom_site_disorder_group
Au1 Au 0.40935(2) 0.42333(2) 0.75696(2) 0.01844(4) Uani 1 1 d . . . . .
Au2 Au 0.82971(2) 0.42550(2) 0.75706(2) 0.01650(4) Uani 1 1 d . . . . .
Fe1 Fe 0.61447(6) 0.42281(3) 0.90688(3) 0.01690(11) Uani 1 1 d . . . . .
Fe2 Fe 0.63369(6) 0.47397(3) 0.61406(3) 0.01759(11) Uani 1 1 d . . . . .
P1 P 0.91082(10) 0.45028(5) 0.85584(4) 0.01556(19) Uani 1 1 d . . . . .
P2 P 0.33538(10) 0.48107(6) 0.66738(5) 0.0184(2) Uani 1 1 d . . . . .
C1 C 0.4806(4) 0.3746(2) 0.83701(18) 0.0177(8) Uani 1 1 d . . . . .
C2 C 0.4277(4) 0.3763(2) 0.89349(19) 0.0213(8) Uani 1 1 d . . . . .
H2 H 0.3467 0.3992 0.8996 0.026 Uiso 1 1 calc R U . . .
C3 C 0.5149(4) 0.3386(2) 0.9391(2) 0.0259(9) Uani 1 1 d . . . . .
H3 H 0.5015 0.3317 0.9801 0.031 Uiso 1 1 calc R U . . .
C4 C 0.6254(4) 0.3133(2) 0.9121(2) 0.0258(9) Uani 1 1 d . . . . .
H4 H 0.6996 0.2867 0.9318 0.031 Uiso 1 1 calc R U . . .
C5 C 0.6040(4) 0.3353(2) 0.84979(19) 0.0205(8) Uani 1 1 d . . . . .
H5 H 0.6627 0.3254 0.8211 0.025 Uiso 1 1 calc R U . . .
C6 C 0.7847(4) 0.4778(2) 0.89956(18) 0.0176(8) Uani 1 1 d . . . . .
C7 C 0.6699(4) 0.5206(2) 0.8763(2) 0.0210(8) Uani 1 1 d . . . . .
H7 H 0.6485 0.5385 0.8361 0.025 Uiso 1 1 calc R U . . .
C8 C 0.5948(4) 0.5311(2) 0.9248(2) 0.0257(9) Uani 1 1 d . . . . .
H8 H 0.5140 0.5579 0.9224 0.031 Uiso 1 1 calc R U . . .
C9 C 0.6597(4) 0.4952(2) 0.9772(2) 0.0253(9) Uani 1 1 d . . . . .
H9 H 0.6297 0.4937 1.0157 0.030 Uiso 1 1 calc R U . . .
C10 C 0.7772(4) 0.4620(2) 0.96217(18) 0.0213(8) Uani 1 1 d . . . . .
H10 H 0.8395 0.4342 0.9887 0.026 Uiso 1 1 calc R U . . .
C11 C 1.0322(4) 0.5237(2) 0.86369(18) 0.0186(8) Uani 1 1 d . . . . .
C12 C 1.1567(4) 0.5123(2) 0.84531(19) 0.0234(9) Uani 1 1 d . . . . .
H12 H 1.1798 0.4657 0.8324 0.028 Uiso 1 1 calc R U . . .
C13 C 1.2463(5) 0.5685(3) 0.8458(2) 0.0310(10) Uani 1 1 d . . . . .
H13 H 1.3312 0.5604 0.8336 0.037 Uiso 1 1 calc R U . . .
C14 C 1.2132(5) 0.6365(3) 0.8641(2) 0.0376(12) Uani 1 1 d . . . . .
H14 H 1.2744 0.6753 0.8636 0.045 Uiso 1 1 calc R U . . .
C15 C 1.0905(6) 0.6481(3) 0.8830(3) 0.0402(13) Uani 1 1 d . . . . .
H15 H 1.0685 0.6947 0.8964 0.048 Uiso 1 1 calc R U . . .
C16 C 0.9993(5) 0.5920(2) 0.8826(2) 0.0277(10) Uani 1 1 d . . . . .
H16 H 0.9149 0.6003 0.8953 0.033 Uiso 1 1 calc R U . . .
C17 C 0.9974(4) 0.3762(2) 0.89786(18) 0.0187(8) Uani 1 1 d . . . . .
C18 C 0.9723(4) 0.3055(2) 0.8776(2) 0.0258(9) Uani 1 1 d . . . . .
H18 H 0.9120 0.2965 0.8415 0.031 Uiso 1 1 calc R U . . .
C19 C 1.0356(5) 0.2487(3) 0.9104(3) 0.0386(12) Uani 1 1 d . . . . .
H19 H 1.0172 0.2005 0.8972 0.046 Uiso 1 1 calc R U . . .
C20 C 1.1259(5) 0.2617(3) 0.9625(3) 0.0390(13) Uani 1 1 d . . . . .
H20 H 1.1709 0.2226 0.9842 0.047 Uiso 1 1 calc R U . . .
C21 C 1.1500(5) 0.3313(3) 0.9827(2) 0.0344(11) Uani 1 1 d . . . . .
H21 H 1.2112 0.3401 1.0185 0.041 Uiso 1 1 calc R U . . .
C22 C 1.0855(4) 0.3885(2) 0.9508(2) 0.0258(9) Uani 1 1 d . . . . .
H22 H 1.1016 0.4364 0.9653 0.031 Uiso 1 1 calc R U . . .
C31 C 0.7589(4) 0.4039(2) 0.66830(18) 0.0182(8) Uani 1 1 d . . . . .
C32 C 0.8166(4) 0.4253(2) 0.61618(19) 0.0229(8) Uani 1 1 d . . . . .
H32 H 0.8997 0.4494 0.6170 0.028 Uiso 1 1 calc R U . . .
C33 C 0.7301(5) 0.4048(2) 0.56282(19) 0.0249(9) Uani 1 1 d . . . . .
H33 H 0.7456 0.4125 0.5222 0.030 Uiso 1 1 calc R U . . .
C34 C 0.6169(5) 0.3708(2) 0.5809(2) 0.0258(9) Uani 1 1 d . . . . .
H34 H 0.5425 0.3519 0.5546 0.031 Uiso 1 1 calc R U . . .
C35 C 0.6344(4) 0.3700(2) 0.64561(19) 0.0214(8) Uani 1 1 d . . . . .
H35 H 0.5734 0.3501 0.6698 0.026 Uiso 1 1 calc R U . . .
C36 C 0.4676(4) 0.5241(2) 0.63515(18) 0.0190(8) Uani 1 1 d . . . . .
C37 C 0.5855(4) 0.5544(2) 0.6697(2) 0.0220(8) Uani 1 1 d . . . . .
H37 H 0.6061 0.5554 0.7127 0.026 Uiso 1 1 calc R U . . .
C38 C 0.6660(4) 0.5828(2) 0.6280(2) 0.0241(9) Uani 1 1 d . . . . .
H38 H 0.7498 0.6061 0.6384 0.029 Uiso 1 1 calc R U . . .
C39 C 0.6002(4) 0.5704(2) 0.5682(2) 0.0234(9) Uani 1 1 d . . . . .
H39 H 0.6324 0.5839 0.5318 0.028 Uiso 1 1 calc R U . . .
C40 C 0.4780(4) 0.5344(2) 0.57220(18) 0.0199(8) Uani 1 1 d . . . . .
H40 H 0.4142 0.5196 0.5389 0.024 Uiso 1 1 calc R U . . .
C41 C 0.2153(4) 0.5527(2) 0.67466(19) 0.0202(8) Uani 1 1 d . . . . .
C42 C 0.2350(5) 0.6234(3) 0.6578(2) 0.0329(11) Uani 1 1 d . . . . .
H42 H 0.3127 0.6357 0.6407 0.039 Uiso 1 1 calc R U . . .
C43 C 0.1422(5) 0.6767(3) 0.6658(3) 0.0390(12) Uani 1 1 d . . . . .
H43 H 0.1564 0.7250 0.6540 0.047 Uiso 1 1 calc R U . . .
C44 C 0.0292(5) 0.6591(3) 0.6910(2) 0.0336(11) Uani 1 1 d . . . . .
H44 H -0.0338 0.6954 0.6971 0.040 Uiso 1 1 calc R U . . .
C45 C 0.0081(5) 0.5886(3) 0.7074(2) 0.0298(10) Uani 1 1 d . . . . .
H45 H -0.0700 0.5766 0.7244 0.036 Uiso 1 1 calc R U . . .
C46 C 0.0995(4) 0.5358(2) 0.6994(2) 0.0251(9) Uani 1 1 d . . . . .
H46 H 0.0839 0.4874 0.7107 0.030 Uiso 1 1 calc R U . . .
C47 C 0.2490(4) 0.4270(2) 0.6053(2) 0.0221(8) Uani 1 1 d . . . . .
C48 C 0.2630(5) 0.3520(3) 0.6045(2) 0.0338(11) Uani 1 1 d . . . . .
H48 H 0.3149 0.3281 0.6376 0.041 Uiso 1 1 calc R U . . .
C49 C 0.2008(5) 0.3120(3) 0.5550(3) 0.0387(12) Uani 1 1 d . . . . .
H49 H 0.2112 0.2611 0.5544 0.046 Uiso 1 1 calc R U . . .
C50 C 0.1240(5) 0.3467(3) 0.5069(2) 0.0333(11) Uani 1 1 d . . . . .
H50 H 0.0808 0.3195 0.4735 0.040 Uiso 1 1 calc R U . . .
C51 C 0.1101(4) 0.4211(3) 0.5076(2) 0.0275(9) Uani 1 1 d . . . . .
H51 H 0.0586 0.4450 0.4744 0.033 Uiso 1 1 calc R U . . .
C52 C 0.1711(4) 0.4604(2) 0.5564(2) 0.0222(8) Uani 1 1 d . . . . .
H52 H 0.1598 0.5113 0.5568 0.027 Uiso 1 1 calc R U . . .
C1S C 0.9021(6) 0.2425(3) 0.6909(3) 0.0477(15) Uani 1 1 d . . . . .
H1S H 0.8978 0.2959 0.6971 0.057 Uiso 1 1 calc R U . . .
Cl1S Cl 0.9088(2) 0.22351(12) 0.61734(7) 0.0754(6) Uani 1 1 d . . . . .
Cl2S Cl 0.7672(2) 0.20011(12) 0.71690(13) 0.0885(7) Uani 1 1 d . . . . .
Cl3S Cl 1.0425(2) 0.20674(15) 0.73484(9) 0.0866(7) Uani 1 1 d . . . . .

loop_
_atom_site_aniso_label
_atom_site_aniso_U_11
_atom_site_aniso_U_22
_atom_site_aniso_U_33
_atom_site_aniso_U_23
_atom_site_aniso_U_13
_atom_site_aniso_U_12
Au1 0.01900(8) 0.01832(8) 0.01760(8) 0.00143(6) 0.00131(6) 0.00060(6)
Au2 0.01798(7) 0.01707(7) 0.01390(7) 0.00004(5) 0.00043(5) 0.00087(6)
Fe1 0.0165(3) 0.0176(3) 0.0166(3) 0.0014(2) 0.0022(2) -0.0023(2)
Fe2 0.0179(3) 0.0184(3) 0.0158(3) -0.0002(2) 0.0004(2) 0.0028(2)
P1 0.0164(5) 0.0155(4) 0.0145(5) -0.0004(4) 0.0012(4) -0.0008(4)
P2 0.0181(5) 0.0179(5) 0.0190(5) 0.0011(4) 0.0014(4) 0.0019(4)
C1 0.0175(18) 0.0162(18) 0.0188(19) 0.0006(15) 0.0003(15) -0.0047(15)
C2 0.0186(19) 0.023(2) 0.023(2) 0.0029(17) 0.0045(16) -0.0052(16)
C3 0.028(2) 0.028(2) 0.022(2) 0.0059(17) 0.0030(17) -0.0088(18)
C4 0.026(2) 0.019(2) 0.030(2) 0.0071(17) -0.0022(18) -0.0024(17)
C5 0.0211(19) 0.0156(18) 0.025(2) -0.0011(16) 0.0028(16) -0.0023(15)
C6 0.0166(18) 0.0166(18) 0.0198(19) -0.0021(15) 0.0032(15) -0.0037(15)
C7 0.021(2) 0.0154(18) 0.026(2) 0.0008(16) 0.0018(16) -0.0022(15)
C8 0.023(2) 0.022(2) 0.033(2) -0.0066(18) 0.0065(18) -0.0012(17)
C9 0.025(2) 0.030(2) 0.021(2) -0.0090(18) 0.0057(17) -0.0053(18)
C10 0.0186(19) 0.027(2) 0.0174(19) -0.0028(16) -0.0001(15) -0.0050(16)
C11 0.0198(19) 0.0203(19) 0.0151(18) 0.0016(15) 0.0008(15) -0.0029(15)
C12 0.019(2) 0.028(2) 0.023(2) 0.0002(17) 0.0022(16) -0.0002(17)
C13 0.019(2) 0.043(3) 0.031(2) -0.002(2) 0.0045(18) -0.0047(19)
C14 0.031(3) 0.039(3) 0.044(3) -0.009(2) 0.011(2) -0.020(2)
C15 0.044(3) 0.027(2) 0.053(3) -0.013(2) 0.017(3) -0.014(2)
C16 0.025(2) 0.026(2) 0.034(2) -0.0056(19) 0.0107(19) -0.0055(18)
C17 0.0205(19) 0.0169(18) 0.0196(19) 0.0028(15) 0.0057(15) 0.0025(15)
C18 0.023(2) 0.021(2) 0.033(2) -0.0035(18) 0.0047(18) 0.0022(17)
C19 0.040(3) 0.019(2) 0.060(4) 0.004(2) 0.017(3) 0.004(2)
C20 0.037(3) 0.035(3) 0.047(3) 0.022(2) 0.015(2) 0.015(2)
C21 0.032(2) 0.046(3) 0.025(2) 0.009(2) 0.0015(19) 0.010(2)
C22 0.026(2) 0.026(2) 0.024(2) -0.0007(18) -0.0004(17) 0.0024(18)
C31 0.0198(19) 0.0167(18) 0.0174(19) 0.0002(15) 0.0000(15) 0.0056(15)
C32 0.022(2) 0.025(2) 0.021(2) -0.0008(17) 0.0027(16) 0.0063(17)
C33 0.032(2) 0.026(2) 0.017(2) -0.0024(17) 0.0027(17) 0.0094(18)
C34 0.031(2) 0.022(2) 0.022(2) -0.0061(17) -0.0038(17) 0.0056(18)
C35 0.024(2) 0.0164(19) 0.023(2) 0.0010(16) 0.0030(16) 0.0042(16)
C36 0.0165(18) 0.0201(19) 0.020(2) -0.0004(16) 0.0015(15) 0.0025(15)
C37 0.022(2) 0.020(2) 0.022(2) -0.0034(16) -0.0027(16) 0.0020(16)
C38 0.0186(19) 0.019(2) 0.034(2) -0.0021(17) 0.0018(17) 0.0004(16)
C39 0.023(2) 0.022(2) 0.025(2) 0.0060(17) 0.0045(17) 0.0058(17)
C40 0.0204(19) 0.021(2) 0.0174(19) 0.0025(16) -0.0007(15) 0.0043(16)
C41 0.0197(19) 0.0204(19) 0.020(2) 0.0000(16) 0.0003(16) 0.0012(16)
C42 0.028(2) 0.022(2) 0.052(3) 0.005(2) 0.016(2) 0.0016(19)
C43 0.037(3) 0.019(2) 0.063(4) 0.007(2) 0.014(3) 0.005(2)
C44 0.029(2) 0.030(2) 0.042(3) 0.001(2) 0.004(2) 0.012(2)
C45 0.022(2) 0.038(3) 0.030(2) 0.008(2) 0.0082(18) 0.0055(19)
C46 0.022(2) 0.028(2) 0.025(2) 0.0061(18) 0.0015(17) 0.0013(17)
C47 0.021(2) 0.020(2) 0.025(2) -0.0010(17) 0.0017(16) 0.0015(16)
C48 0.038(3) 0.022(2) 0.037(3) 0.003(2) -0.007(2) 0.003(2)
C49 0.046(3) 0.018(2) 0.047(3) -0.003(2) -0.010(2) 0.000(2)
C50 0.031(2) 0.030(2) 0.035(3) -0.011(2) -0.006(2) -0.001(2)
C51 0.021(2) 0.030(2) 0.029(2) -0.0010(19) -0.0035(17) 0.0059(18)
C52 0.020(2) 0.019(2) 0.027(2) 0.0008(17) 0.0015(16) 0.0043(16)
C1S 0.049(3) 0.048(3) 0.046(3) -0.011(3) 0.002(3) 0.024(3)
Cl1S 0.1096(16) 0.0871(13) 0.0270(7) -0.0010(8) 0.0011(8) 0.0067(12)
Cl2S 0.0596(11) 0.0746(13) 0.137(2) 0.0257(13) 0.0346(13) 0.0110(10)
Cl3S 0.0600(11) 0.134(2) 0.0635(12) -0.0073(12) -0.0004(9) 0.0320(12)

loop_
_atom_type_symbol
_atom_type_description
_atom_type_scat_dispersion_real
_atom_type_scat_dispersion_imag
_atom_type_scat_source
C C 0.0033 0.0016 'International Tables Vol C Tables 4.2.6.8 and 6.1.1.4'
H H 0.0000 0.0000 'International Tables Vol C Tables 4.2.6.8 and 6.1.1.4'
P P 0.1023 0.0942 'International Tables Vol C Tables 4.2.6.8 and 6.1.1.4'
Cl Cl 0.1484 0.1585 'International Tables Vol C Tables 4.2.6.8 and 6.1.1.4'
Fe Fe 0.3463 0.8444 'International Tables Vol C Tables 4.2.6.8 and 6.1.1.4'
Au Au -2.0133 8.8022 'International Tables Vol C Tables 4.2.6.8 and 6.1.1.4'

loop_
_geom_angle_atom_site_label_1
_geom_angle_atom_site_label_2
_geom_angle_atom_site_label_3
_geom_angle
_geom_angle_site_symmetry_1
_geom_angle_site_symmetry_3
_geom_angle_publ_flag
C1 Au1 P2 177.95(11) . . ?
C31 Au2 P1 179.33(13) . . ?
C6 Fe1 C4 117.79(17) . . ?
C6 Fe1 C10 41.35(16) . . ?
C4 Fe1 C10 106.72(18) . . ?
C6 Fe1 C3 151.64(17) . . ?
C4 Fe1 C3 40.86(19) . . ?
C10 Fe1 C3 117.14(17) . . ?
C6 Fe1 C7 41.38(16) . . ?
C4 Fe1 C7 152.71(18) . . ?
C10 Fe1 C7 69.41(17) . . ?
C3 Fe1 C7 165.41(18) . . ?
C6 Fe1 C5 108.40(16) . . ?
C4 Fe1 C5 40.98(17) . . ?
C10 Fe1 C5 128.22(17) . . ?
C3 Fe1 C5 68.27(18) . . ?
C7 Fe1 C5 119.15(17) . . ?
C6 Fe1 C2 166.17(16) . . ?
C4 Fe1 C2 68.41(18) . . ?
C10 Fe1 C2 151.59(17) . . ?
C3 Fe1 C2 40.71(17) . . ?
C7 Fe1 C2 127.87(17) . . ?
C5 Fe1 C2 67.42(17) . . ?
C6 Fe1 C9 68.65(17) . . ?
C4 Fe1 C9 126.99(19) . . ?
C10 Fe1 C9 40.54(17) . . ?
C3 Fe1 C9 107.32(18) . . ?
C7 Fe1 C9 68.48(18) . . ?
C5 Fe1 C9 165.81(18) . . ?
C2 Fe1 C9 118.71(17) . . ?
C6 Fe1 C8 68.46(17) . . ?
C4 Fe1 C8 165.02(19) . . ?
C10 Fe1 C8 68.25(18) . . ?
C3 Fe1 C8 127.57(18) . . ?
C7 Fe1 C8 40.46(17) . . ?
C5 Fe1 C8 152.96(18) . . ?
C2 Fe1 C8 108.85(18) . . ?
C9 Fe1 C8 40.24(18) . . ?
C6 Fe1 C1 128.06(16) . . ?
C4 Fe1 C1 69.09(16) . . ?
C10 Fe1 C1 166.39(17) . . ?
C3 Fe1 C1 68.77(16) . . ?
C7 Fe1 C1 108.01(16) . . ?
C5 Fe1 C1 40.42(16) . . ?
C2 Fe1 C1 40.30(15) . . ?
C9 Fe1 C1 152.14(17) . . ?
C8 Fe1 C1 119.04(17) . . ?
C36 Fe2 C37 41.28(16) . . ?
C36 Fe2 C40 41.13(16) . . ?
C37 Fe2 C40 68.91(16) . . ?
C36 Fe2 C34 118.80(18) . . ?
C37 Fe2 C34 152.37(19) . . ?
C40 Fe2 C34 109.21(17) . . ?
C36 Fe2 C35 108.23(17) . . ?
C37 Fe2 C35 117.93(17) . . ?
C40 Fe2 C35 129.45(17) . . ?
C34 Fe2 C35 40.70(17) . . ?
C36 Fe2 C32 165.38(17) . . ?
C37 Fe2 C32 126.92(17) . . ?
C40 Fe2 C32 152.10(17) . . ?
C34 Fe2 C32 67.99(18) . . ?
C35 Fe2 C32 67.68(17) . . ?
C36 Fe2 C33 152.65(17) . . ?
C37 Fe2 C33 165.22(18) . . ?
C40 Fe2 C33 119.07(17) . . ?
C34 Fe2 C33 40.38(19) . . ?
C35 Fe2 C33 67.95(18) . . ?
C32 Fe2 C33 40.47(17) . . ?
C36 Fe2 C38 68.65(17) . . ?
C37 Fe2 C38 40.54(17) . . ?
C40 Fe2 C38 68.09(17) . . ?
C34 Fe2 C38 166.34(19) . . ?
C35 Fe2 C38 151.20(18) . . ?
C32 Fe2 C38 107.72(18) . . ?
C33 Fe2 C38 128.12(19) . . ?
C36 Fe2 C39 68.63(17) . . ?
C37 Fe2 C39 68.26(17) . . ?
C40 Fe2 C39 40.44(17) . . ?
C34 Fe2 C39 129.23(18) . . ?
C35 Fe2 C39 167.54(17) . . ?
C32 Fe2 C39 118.40(18) . . ?
C33 Fe2 C39 108.92(18) . . ?
C38 Fe2 C39 40.19(17) . . ?
C36 Fe2 C31 127.38(16) . . ?
C37 Fe2 C31 106.48(16) . . ?
C40 Fe2 C31 166.74(17) . . ?
C34 Fe2 C31 68.74(16) . . ?
C35 Fe2 C31 40.64(16) . . ?
C32 Fe2 C31 40.46(16) . . ?
C33 Fe2 C31 68.47(16) . . ?
C38 Fe2 C31 117.07(17) . . ?
C39 Fe2 C31 150.81(17) . . ?
C6 P1 C17 105.38(19) . . ?
C6 P1 C11 104.96(19) . . ?
C17 P1 C11 104.32(19) . . ?
C6 P1 Au2 113.39(13) . . ?
C17 P1 Au2 115.11(14) . . ?
C11 P1 Au2 112.71(13) . . ?
C36 P2 C41 104.88(19) . . ?
C36 P2 C47 104.14(19) . . ?
C41 P2 C47 102.42(19) . . ?
C36 P2 Au1 112.78(14) . . ?
C41 P2 Au1 113.63(14) . . ?
C47 P2 Au1 117.59(14) . . ?
C2 C1 C5 105.1(3) . . ?
C2 C1 Au1 128.8(3) . . ?
C5 C1 Au1 125.8(3) . . ?
C2 C1 Fe1 68.0(2) . . ?
C5 C1 Fe1 67.8(2) . . ?
Au1 C1 Fe1 124.49(19) . . ?
C3 C2 C1 110.0(4) . . ?
C3 C2 Fe1 69.0(2) . . ?
C1 C2 Fe1 71.7(2) . . ?
C3 C2 H2 125.0 . . ?
C1 C2 H2 125.0 . . ?
Fe1 C2 H2 125.8 . . ?
C4 C3 C2 107.7(4) . . ?
C4 C3 Fe1 69.3(2) . . ?
C2 C3 Fe1 70.2(2) . . ?
C4 C3 H3 126.1 . . ?
C2 C3 H3 126.1 . . ?
Fe1 C3 H3 125.9 . . ?
C3 C4 C5 107.2(4) . . ?
C3 C4 Fe1 69.8(3) . . ?
C5 C4 Fe1 70.2(2) . . ?
C3 C4 H4 126.4 . . ?
C5 C4 H4 126.4 . . ?
Fe1 C4 H4 125.2 . . ?
C4 C5 C1 110.0(4) . . ?
C4 C5 Fe1 68.8(2) . . ?
C1 C5 Fe1 71.8(2) . . ?
C4 C5 H5 125.0 . . ?
C1 C5 H5 125.0 . . ?
Fe1 C5 H5 125.9 . . ?
C10 C6 C7 107.9(4) . . ?
C10 C6 P1 127.7(3) . . ?
C7 C6 P1 124.4(3) . . ?
C10 C6 Fe1 69.8(2) . . ?
C7 C6 Fe1 69.8(2) . . ?
P1 C6 Fe1 125.5(2) . . ?
C8 C7 C6 107.2(4) . . ?
C8 C7 Fe1 70.5(2) . . ?
C6 C7 Fe1 68.8(2) . . ?
C8 C7 H7 126.4 . . ?
C6 C7 H7 126.4 . . ?
Fe1 C7 H7 125.9 . . ?
C9 C8 C7 108.9(4) . . ?
C9 C8 Fe1 69.9(3) . . ?
C7 C8 Fe1 69.1(2) . . ?
C9 C8 H8 125.5 . . ?
C7 C8 H8 125.5 . . ?
Fe1 C8 H8 127.1 . . ?
C8 C9 C10 108.3(4) . . ?
C8 C9 Fe1 69.9(2) . . ?
C10 C9 Fe1 68.9(2) . . ?
C8 C9 H9 125.9 . . ?
C10 C9 H9 125.9 . . ?
Fe1 C9 H9 126.9 . . ?
C9 C10 C6 107.6(4) . . ?
C9 C10 Fe1 70.5(2) . . ?
C6 C10 Fe1 68.9(2) . . ?
C9 C10 H10 126.2 . . ?
C6 C10 H10 126.2 . . ?
Fe1 C10 H10 126.0 . . ?
C16 C11 C12 119.5(4) . . ?
C16 C11 P1 121.4(3) . . ?
C12 C11 P1 118.8(3) . . ?
C13 C12 C11 120.2(4) . . ?
C13 C12 H12 119.9 . . ?
C11 C12 H12 119.9 . . ?
C12 C13 C14 120.3(4) . . ?
C12 C13 H13 119.9 . . ?
C14 C13 H13 119.9 . . ?
C13 C14 C15 119.9(4) . . ?
C13 C14 H14 120.1 . . ?
C15 C14 H14 120.1 . . ?
C14 C15 C16 120.4(5) . . ?
C14 C15 H15 119.8 . . ?
C16 C15 H15 119.8 . . ?
C11 C16 C15 119.8(4) . . ?
C11 C16 H16 120.1 . . ?
C15 C16 H16 120.1 . . ?
C22 C17 C18 119.4(4) . . ?
C22 C17 P1 121.1(3) . . ?
C18 C17 P1 119.5(3) . . ?
C19 C18 C17 119.7(4) . . ?
C19 C18 H18 120.1 . . ?
C17 C18 H18 120.1 . . ?
C18 C19 C20 120.3(5) . . ?
C18 C19 H19 119.8 . . ?
C20 C19 H19 119.8 . . ?
C21 C20 C19 119.9(4) . . ?
C21 C20 H20 120.0 . . ?
C19 C20 H20 120.0 . . ?
C20 C21 C22 120.2(5) . . ?
C20 C21 H21 119.9 . . ?
C22 C21 H21 119.9 . . ?
C21 C22 C17 120.4(4) . . ?
C21 C22 H22 119.8 . . ?
C17 C22 H22 119.8 . . ?
C32 C31 C35 106.1(4) . . ?
C32 C31 Au2 127.2(3) . . ?
C35 C31 Au2 126.5(3) . . ?
C32 C31 Fe2 69.0(2) . . ?
C35 C31 Fe2 68.8(2) . . ?
Au2 C31 Fe2 122.67(19) . . ?
C33 C32 C31 109.3(4) . . ?
C33 C32 Fe2 69.8(2) . . ?
C31 C32 Fe2 70.6(2) . . ?
C33 C32 H32 125.4 . . ?
C31 C32 H32 125.4 . . ?
Fe2 C32 H32 125.9 . . ?
C34 C33 C32 107.9(4) . . ?
C34 C33 Fe2 69.6(2) . . ?
C32 C33 Fe2 69.7(2) . . ?
C34 C33 H33 126.0 . . ?
C32 C33 H33 126.0 . . ?
Fe2 C33 H33 126.2 . . ?
C33 C34 C35 107.7(4) . . ?
C33 C34 Fe2 70.0(3) . . ?
C35 C34 Fe2 69.7(2) . . ?
C33 C34 H34 126.2 . . ?
C35 C34 H34 126.2 . . ?
Fe2 C34 H34 125.7 . . ?
C34 C35 C31 109.0(4) . . ?
C34 C35 Fe2 69.6(2) . . ?
C31 C35 Fe2 70.6(2) . . ?
C34 C35 H35 125.5 . . ?
C31 C35 H35 125.5 . . ?
Fe2 C35 H35 126.0 . . ?
C40 C36 C37 107.3(4) . . ?
C40 C36 P2 127.9(3) . . ?
C37 C36 P2 124.7(3) . . ?
C40 C36 Fe2 69.8(2) . . ?
C37 C36 Fe2 69.6(2) . . ?
P2 C36 Fe2 125.3(2) . . ?
C38 C37 C36 107.8(4) . . ?
C38 C37 Fe2 70.4(2) . . ?
C36 C37 Fe2 69.1(2) . . ?
C38 C37 H37 126.1 . . ?
C36 C37 H37 126.1 . . ?
Fe2 C37 H37 126.0 . . ?
C39 C38 C37 108.5(4) . . ?
C39 C38 Fe2 70.0(2) . . ?
C37 C38 Fe2 69.1(2) . . ?
C39 C38 H38 125.7 . . ?
C37 C38 H38 125.7 . . ?
Fe2 C38 H38 126.8 . . ?
C38 C39 C40 108.2(4) . . ?
C38 C39 Fe2 69.8(2) . . ?
C40 C39 Fe2 69.1(2) . . ?
C38 C39 H39 125.9 . . ?
C40 C39 H39 125.9 . . ?
Fe2 C39 H39 126.8 . . ?
C39 C40 C36 108.1(4) . . ?
C39 C40 Fe2 70.5(2) . . ?
C36 C40 Fe2 69.1(2) . . ?
C39 C40 H40 125.9 . . ?
C36 C40 H40 125.9 . . ?
Fe2 C40 H40 126.1 . . ?
C42 C41 C46 118.6(4) . . ?
C42 C41 P2 122.8(3) . . ?
C46 C41 P2 118.6(3) . . ?
C41 C42 C43 120.7(4) . . ?
C41 C42 H42 119.6 . . ?
C43 C42 H42 119.6 . . ?
C44 C43 C42 119.8(5) . . ?
C44 C43 H43 120.1 . . ?
C42 C43 H43 120.1 . . ?
C45 C44 C43 119.9(4) . . ?
C45 C44 H44 120.0 . . ?
C43 C44 H44 120.0 . . ?
C46 C45 C44 120.4(4) . . ?
C46 C45 H45 119.8 . . ?
C44 C45 H45 119.8 . . ?
C45 C46 C41 120.5(4) . . ?
C45 C46 H46 119.7 . . ?
C41 C46 H46 119.7 . . ?
C52 C47 C48 118.7(4) . . ?
C52 C47 P2 120.2(3) . . ?
C48 C47 P2 121.2(3) . . ?
C49 C48 C47 120.1(4) . . ?
C49 C48 H48 119.9 . . ?
C47 C48 H48 119.9 . . ?
C50 C49 C48 120.0(4) . . ?
C50 C49 H49 120.0 . . ?
C48 C49 H49 120.0 . . ?
C51 C50 C49 120.0(4) . . ?
C51 C50 H50 120.0 . . ?
C49 C50 H50 120.0 . . ?
C52 C51 C50 120.0(4) . . ?
C52 C51 H51 120.0 . . ?
C50 C51 H51 120.0 . . ?
C51 C52 C47 121.3(4) . . ?
C51 C52 H52 119.4 . . ?
C47 C52 H52 119.4 . . ?
Cl1S C1S Cl3S 108.8(3) . . ?
Cl1S C1S Cl2S 111.8(4) . . ?
Cl3S C1S Cl2S 104.9(4) . . ?
Cl1S C1S H1S 110.4 . . ?
Cl3S C1S H1S 110.4 . . ?
Cl2S C1S H1S 110.4 . . ?

loop_
_geom_bond_atom_site_label_1
_geom_bond_atom_site_label_2
_geom_bond_distance
_geom_bond_site_symmetry_2
_geom_bond_publ_flag
Au1 C1 2.033(4) . ?
Au1 P2 2.2897(10) . ?
Au2 C31 2.040(4) . ?
Au2 P1 2.2782(10) . ?
Fe1 C6 2.028(4) . ?
Fe1 C4 2.035(4) . ?
Fe1 C10 2.040(4) . ?
Fe1 C3 2.042(4) . ?
Fe1 C7 2.042(4) . ?
Fe1 C5 2.053(4) . ?
Fe1 C2 2.058(4) . ?
Fe1 C9 2.061(4) . ?
Fe1 C8 2.061(4) . ?
Fe1 C1 2.106(4) . ?
Fe2 C36 2.033(4) . ?
Fe2 C37 2.041(4) . ?
Fe2 C40 2.043(4) . ?
Fe2 C34 2.048(4) . ?
Fe2 C35 2.050(4) . ?
Fe2 C32 2.053(4) . ?
Fe2 C33 2.054(4) . ?
Fe2 C38 2.058(4) . ?
Fe2 C39 2.061(4) . ?
Fe2 C31 2.074(4) . ?
P1 C6 1.787(4) . ?
P1 C17 1.813(4) . ?
P1 C11 1.824(4) . ?
P2 C36 1.794(4) . ?
P2 C41 1.822(4) . ?
P2 C47 1.823(4) . ?
C1 C2 1.435(6) . ?
C1 C5 1.438(6) . ?
C2 C3 1.426(6) . ?
C2 H2 0.9500 . ?
C3 C4 1.423(7) . ?
C3 H3 0.9500 . ?
C4 C5 1.431(6) . ?
C4 H4 0.9500 . ?
C5 H5 0.9500 . ?
C6 C10 1.436(6) . ?
C6 C7 1.438(6) . ?
C7 C8 1.419(6) . ?
C7 H7 0.9500 . ?
C8 C9 1.418(6) . ?
C8 H8 0.9500 . ?
C9 C10 1.421(6) . ?
C9 H9 0.9500 . ?
C10 H10 0.9500 . ?
C11 C16 1.389(6) . ?
C11 C12 1.396(6) . ?
C12 C13 1.380(6) . ?
C12 H12 0.9500 . ?
C13 C14 1.381(7) . ?
C13 H13 0.9500 . ?
C14 C15 1.383(7) . ?
C14 H14 0.9500 . ?
C15 C16 1.389(6) . ?
C15 H15 0.9500 . ?
C16 H16 0.9500 . ?
C17 C22 1.389(6) . ?
C17 C18 1.396(6) . ?
C18 C19 1.384(7) . ?
C18 H18 0.9500 . ?
C19 C20 1.389(8) . ?
C19 H19 0.9500 . ?
C20 C21 1.375(8) . ?
C20 H20 0.9500 . ?
C21 C22 1.385(6) . ?
C21 H21 0.9500 . ?
C22 H22 0.9500 . ?
C31 C32 1.427(6) . ?
C31 C35 1.432(6) . ?
C32 C33 1.420(6) . ?
C32 H32 0.9500 . ?
C33 C34 1.416(7) . ?
C33 H33 0.9500 . ?
C34 C35 1.425(6) . ?
C34 H34 0.9500 . ?
C35 H35 0.9500 . ?
C36 C40 1.432(6) . ?
C36 C37 1.436(6) . ?
C37 C38 1.420(6) . ?
C37 H37 0.9500 . ?
C38 C39 1.415(6) . ?
C38 H38 0.9500 . ?
C39 C40 1.419(6) . ?
C39 H39 0.9500 . ?
C40 H40 0.9500 . ?
C41 C42 1.386(6) . ?
C41 C46 1.400(6) . ?
C42 C43 1.390(7) . ?
C42 H42 0.9500 . ?
C43 C44 1.383(7) . ?
C43 H43 0.9500 . ?
C44 C45 1.380(7) . ?
C44 H44 0.9500 . ?
C45 C46 1.376(6) . ?
C45 H45 0.9500 . ?
C46 H46 0.9500 . ?
C47 C52 1.391(6) . ?
C47 C48 1.398(6) . ?
C48 C49 1.397(7) . ?
C48 H48 0.9500 . ?
C49 C50 1.386(7) . ?
C49 H49 0.9500 . ?
C50 C51 1.385(7) . ?
C50 H50 0.9500 . ?
C51 C52 1.378(6) . ?
C51 H51 0.9500 . ?
C52 H52 0.9500 . ?
C1S Cl1S 1.685(6) . ?
C1S Cl3S 1.734(6) . ?
C1S Cl2S 1.744(7) . ?
C1S H1S 1.0000 . ?
